data_1525134
loop_
_publ_author_name
'Raman, A.'

_publ_section_title
;
 Crystal structure of Ce5 Rh4 and analogous phases
;
_journal_name_full 'Journal of the Less-Common Metals'
_journal_page_first 111
_journal_page_last 117
_journal_volume 48
_journal_year 1976
_chemical_formula_sum 'Ce5 Rh4'
_space_group_IT_number 62
_symmetry_space_group_name_Hall '-P 2ac 2n'
_symmetry_space_group_name_H-M 'P n m a'
_cell_angle_alpha 90
_cell_angle_beta 90
_cell_angle_gamma 90
_cell_formula_units_Z 4
_cell_length_a 7.434
_cell_length_b 14.86
_cell_length_c 7.604
_cell_volume 840.008
_citation_journal_id_ASTM JCOMAH
_cod_data_source_file Raman_JCOMAH_1976_876.cif
_cod_data_source_block Ce5Rh4
_cod_original_cell_volume 840.0081
_cod_database_code 1525134

loop_
_symmetry_equiv_pos_as_xyz
x,y,z
-x+1/2,-y,z+1/2
x+1/2,-y+1/2,-z+1/2
-x,y+1/2,-z
-x,-y,-z
x-1/2,y,-z-1/2
-x-1/2,y-1/2,z-1/2
x,-y-1/2,z

loop_
_atom_site_label
_atom_site_type_symbol
_atom_site_fract_x
_atom_site_fract_y
_atom_site_fract_z
_atom_site_occupancy
_atom_site_U_iso_or_equiv
Rh2 Rh 0.473 0.25 0.612 1 0.0
Rh3 Rh 0.183 0.957 0.471 1 0.0
Ce1 Ce 0.32 0.25 0.026 1 0.0
Ce2 Ce 0.009 0.087 0.182 1 0.0
Rh1 Rh 0.2 0.25 0.365 1 0.0
Ce3 Ce 0.338 0.88 0.16 1 0.0
